data_1506931
loop_
_publ_author_name
'Zhang, Yan'
'Wang, Lei'
'Zhang, Min'
'Fun, Hoong-Kun'
'Xu, Jian-Hua'

_publ_section_title
;
 Photoinduced [4 + 4] cycloadditions of o-quinones with oxazoles.
;
_journal_issue 26
_journal_name_full 'Organic letters'
_journal_page_first 4893
_journal_page_last 4895
_journal_paper_doi 10.1021/ol048028t
_journal_volume 6
_journal_year 2004
_chemical_formula_moiety 'C29 H21 N3 O7'
_chemical_formula_sum 'C29 H21 N3 O7'
_chemical_formula_weight 523.49
_chemical_name_systematic
; 
 ? 
;
_space_group_IT_number 14
_symmetry_cell_setting monoclinic
_symmetry_space_group_name_Hall '-P 2ybc'
_symmetry_space_group_name_H-M 'P 1 21/c 1'
_atom_sites_solution_hydrogens geom
_atom_sites_solution_primary direct
_atom_sites_solution_secondary difmap
_audit_creation_method SHELXL-97
_cell_angle_alpha 90.00
_cell_angle_beta 97.164(1)
_cell_angle_gamma 90.00
_cell_formula_units_Z 4
_cell_length_a 17.2335(11)
_cell_length_b 14.9473(9)
_cell_length_c 9.4343(6)
_cell_measurement_reflns_used 7272
_cell_measurement_temperature 293(2)
_cell_measurement_theta_max 28.33
_cell_measurement_theta_min 2.38
_cell_volume 2411.2(3)
_computing_cell_refinement 'SAINT (Siemens, 1996)'
_computing_data_collection 'SMART (Siemens, 1996)'
_computing_data_reduction SAINT
_computing_molecular_graphics SHELXTL
_computing_publication_material
;
SHELXTL, PARST (Nardelli, 1995) and PLATON (Spek, 1990)
;
_computing_structure_refinement SHELXTL
_computing_structure_solution 'SHELXTL (Sheldrick, 1997)'
_diffrn_ambient_temperature 293(2)
_diffrn_detector_area_resol_mean 8.33
_diffrn_measured_fraction_theta_full 0.988
_diffrn_measured_fraction_theta_max 0.988
_diffrn_measurement_device_type
;
Siemens SMART CCD area detector diffractometer
;
_diffrn_measurement_method '\w scans'
_diffrn_radiation_monochromator graphite
_diffrn_radiation_source 'fine-focus sealed tube'
_diffrn_radiation_type MoK\a
_diffrn_radiation_wavelength 0.71073
_diffrn_reflns_av_R_equivalents 0.0219
_diffrn_reflns_av_sigmaI/netI 0.0272
_diffrn_reflns_limit_h_max 17
_diffrn_reflns_limit_h_min -22
_diffrn_reflns_limit_k_max 19
_diffrn_reflns_limit_k_min -16
_diffrn_reflns_limit_l_max 12
_diffrn_reflns_limit_l_min -12
_diffrn_reflns_number 14786
_diffrn_reflns_theta_full 28.32
_diffrn_reflns_theta_max 28.32
_diffrn_reflns_theta_min 2.38
_diffrn_standards_decay_% negligible
_diffrn_standards_interval_count none
_diffrn_standards_number 0
_exptl_absorpt_coefficient_mu 0.105
_exptl_absorpt_correction_T_max 0.9875
_exptl_absorpt_correction_T_min 0.9474
_exptl_absorpt_correction_type empirical
_exptl_absorpt_process_details 'SADABS (Sheldrick, 1996)'
_exptl_crystal_colour colorless
_exptl_crystal_density_diffrn 1.442
_exptl_crystal_density_method 'not measured'
_exptl_crystal_description block
_exptl_crystal_F_000 1088
_exptl_crystal_size_max 0.52
_exptl_crystal_size_mid 0.50
_exptl_crystal_size_min 0.12
_refine_diff_density_max 0.350
_refine_diff_density_min -0.252
_refine_diff_density_rms 0.046
_refine_ls_extinction_method none
_refine_ls_goodness_of_fit_ref 1.080
_refine_ls_hydrogen_treatment constr
_refine_ls_matrix_type full
_refine_ls_number_parameters 352
_refine_ls_number_reflns 5937
_refine_ls_number_restraints 0
_refine_ls_restrained_S_all 1.080
_refine_ls_R_factor_all 0.0697
_refine_ls_R_factor_gt 0.0530
_refine_ls_shift/su_max 0.000
_refine_ls_shift/su_mean 0.000
_refine_ls_structure_factor_coef Fsqd
_refine_ls_weighting_details 'calc w=1/[\s^2^(Fo^2^)+(0.0677P)^2^+0.8312P] where P=(Fo^2^+2Fc^2^)/3'
_refine_ls_weighting_scheme calc
_refine_ls_wR_factor_gt 0.1353
_refine_ls_wR_factor_ref 0.1468
_reflns_number_gt 4591
_reflns_number_total 5937
_reflns_threshold_expression 'I > 2\s(I)'
_cod_data_source_file ol048028tsi20040927_101944.cif
_cod_data_source_block xjw1m
_cod_depositor_comments
;
The following automatic conversions were performed:

'_symmetry_cell_setting' value 'Monoclinic' changed to 'monoclinic'
according to /home/saulius/struct/CIF-dictionaries/cif_core.dic
dictionary named 'cif_core.dic' version 2.4.1 from 2010-06-29.

Automatic conversion script
Id: cif_fix_values 1715 2011-07-08 13:25:40Z adriana 
;
_cod_original_sg_symbol_H-M P21/c
_cod_database_code 1506931

loop_
_symmetry_equiv_pos_as_xyz
'x, y, z'
'-x, y+1/2, -z+1/2'
'-x, -y, -z'
'x, -y-1/2, z-1/2'

loop_
_atom_site_label
_atom_site_type_symbol
_atom_site_fract_x
_atom_site_fract_y
_atom_site_fract_z
_atom_site_U_iso_or_equiv
_atom_site_adp_type
_atom_site_occupancy
_atom_site_symmetry_multiplicity
_atom_site_calc_flag
_atom_site_refinement_flags
O1 O 0.21410(7) 0.61053(8) 0.56071(13) 0.0394(3) Uani 1 1 d .
O2 O 0.15641(8) 0.50386(9) 0.40275(13) 0.0440(3) Uani 1 1 d .
O3 O 0.22493(7) 0.39917(8) 0.55146(12) 0.0347(3) Uani 1 1 d .
O4 O 0.33518(7) 0.56968(8) 0.66514(14) 0.0394(3) Uani 1 1 d .
O5 O 0.41219(8) 0.45175(12) 0.88846(14) 0.0551(4) Uani 1 1 d .
O6 O 0.17562(10) 0.67355(10) 0.95519(18) 0.0638(5) Uani 1 1 d .
O7 O 0.56977(10) 0.29914(14) 0.6946(2) 0.0769(5) Uani 1 1 d .
N1 N 0.09279(9) 0.54342(11) 0.59551(16) 0.0411(3) Uani 1 1 d .
N2 N 0.22866(8) 0.57901(9) 0.80770(14) 0.0321(3) Uani 1 1 d .
N3 N 0.46687(8) 0.39194(10) 0.69555(15) 0.0374(3) Uani 1 1 d .
C1 C 0.05211(11) 0.30676(15) 0.6553(2) 0.0491(5) Uani 1 1 d .
H1A H 0.0790 0.2824 0.5849 0.059 Uiso 1 1 calc R
C2 C 0.00910(14) 0.25126(17) 0.7346(3) 0.0626(6) Uani 1 1 d .
H2A H 0.0069 0.1901 0.7167 0.075 Uiso 1 1 calc R
C3 C -0.03003(13) 0.2871(2) 0.8395(3) 0.0647(7) Uani 1 1 d .
H3A H -0.0595 0.2502 0.8915 0.078 Uiso 1 1 calc R
C4 C -0.02584(13) 0.3771(2) 0.8678(3) 0.0632(6) Uani 1 1 d .
H4A H -0.0514 0.4007 0.9406 0.076 Uiso 1 1 calc R
C5 C 0.01617(12) 0.43303(16) 0.7886(2) 0.0504(5) Uani 1 1 d .
H5A H 0.0184 0.4941 0.8078 0.061 Uiso 1 1 calc R
C6 C 0.05507(9) 0.39795(13) 0.68033(19) 0.0384(4) Uani 1 1 d .
C7 C 0.09619(9) 0.45804(12) 0.59165(18) 0.0359(4) Uani 1 1 d .
C8 C 0.15028(10) 0.42665(12) 0.48524(18) 0.0370(4) Uani 1 1 d .
H8A H 0.1255 0.3783 0.4256 0.044 Uiso 1 1 calc R
C9 C 0.26137(9) 0.45375(10) 0.66362(16) 0.0292(3) Uani 1 1 d .
C10 C 0.34895(9) 0.47477(11) 0.64529(18) 0.0331(3) Uani 1 1 d .
C11 C 0.38002(10) 0.44876(12) 0.51079(18) 0.0347(4) Uani 1 1 d .
C12 C 0.35127(11) 0.46791(14) 0.3700(2) 0.0446(4) Uani 1 1 d .
H12A H 0.3058 0.5013 0.3481 0.054 Uiso 1 1 calc R
C13 C 0.39218(13) 0.43592(16) 0.2630(2) 0.0522(5) Uani 1 1 d .
H13A H 0.3736 0.4469 0.1677 0.063 Uiso 1 1 calc R
C14 C 0.46024(13) 0.38796(15) 0.2971(2) 0.0541(5) Uani 1 1 d .
H14A H 0.4871 0.3677 0.2237 0.065 Uiso 1 1 calc R
C15 C 0.49007(12) 0.36889(14) 0.4369(2) 0.0473(5) Uani 1 1 d .
H15A H 0.5364 0.3370 0.4584 0.057 Uiso 1 1 calc R
C16 C 0.44810(10) 0.39926(11) 0.54346(19) 0.0359(4) Uani 1 1 d .
C17 C 0.41165(10) 0.43963(12) 0.76264(19) 0.0371(4) Uani 1 1 d .
C18 C 0.25345(9) 0.55878(11) 0.66909(17) 0.0315(3) Uani 1 1 d .
C19 C 0.22299(9) 0.49899(11) 0.88592(17) 0.0315(3) Uani 1 1 d .
C20 C 0.20253(11) 0.48759(13) 1.02292(19) 0.0421(4) Uani 1 1 d .
H20A H 0.1894 0.5362 1.0767 0.051 Uiso 1 1 calc R
C21 C 0.20242(13) 0.40135(15) 1.0763(2) 0.0517(5) Uani 1 1 d .
H21A H 0.1884 0.3923 1.1673 0.062 Uiso 1 1 calc R
C22 C 0.22245(13) 0.32821(14) 0.9989(2) 0.0498(5) Uani 1 1 d .
H22A H 0.2220 0.2711 1.0381 0.060 Uiso 1 1 calc R
C23 C 0.24313(11) 0.34003(12) 0.8629(2) 0.0408(4) Uani 1 1 d .
H23A H 0.2568 0.2913 0.8099 0.049 Uiso 1 1 calc R
C24 C 0.24307(9) 0.42543(11) 0.80768(17) 0.0314(3) Uani 1 1 d .
C25 C 0.14243(11) 0.57664(13) 0.4927(2) 0.0417(4) Uani 1 1 d .
H25A H 0.1148 0.6240 0.4350 0.050 Uiso 1 1 calc R
C26 C 0.21252(10) 0.66452(12) 0.8546(2) 0.0386(4) Uani 1 1 d .
C27 C 0.24472(12) 0.74222(13) 0.7819(2) 0.0487(5) Uani 1 1 d .
H27A H 0.2294 0.7968 0.8243 0.073 Uiso 1 1 calc R
H27B H 0.2247 0.7415 0.6822 0.073 Uiso 1 1 calc R
H27C H 0.3007 0.7383 0.7922 0.073 Uiso 1 1 calc R
C28 C 0.53315(12) 0.34633(14) 0.7646(2) 0.0483(5) Uani 1 1 d .
C29 C 0.55406(16) 0.35873(17) 0.9205(2) 0.0661(6) Uani 1 1 d .
H29A H 0.6000 0.3244 0.9524 0.099 Uiso 1 1 calc R
H29B H 0.5116 0.3389 0.9694 0.099 Uiso 1 1 calc R
H29C H 0.5642 0.4209 0.9406 0.099 Uiso 1 1 calc R

loop_
_atom_site_aniso_label
_atom_site_aniso_U_11
_atom_site_aniso_U_22
_atom_site_aniso_U_33
_atom_site_aniso_U_23
_atom_site_aniso_U_13
_atom_site_aniso_U_12
O1 0.0449(7) 0.0350(6) 0.0394(7) 0.0074(5) 0.0098(5) -0.0013(5)
O2 0.0493(7) 0.0527(8) 0.0310(6) 0.0023(5) 0.0089(5) -0.0011(6)
O3 0.0332(6) 0.0354(6) 0.0365(6) -0.0101(5) 0.0079(5) -0.0019(5)
O4 0.0326(6) 0.0323(6) 0.0567(8) -0.0077(5) 0.0189(5) -0.0041(5)
O5 0.0456(8) 0.0833(11) 0.0367(7) -0.0146(7) 0.0062(6) 0.0019(7)
O6 0.0847(11) 0.0483(9) 0.0677(10) -0.0145(7) 0.0462(9) -0.0003(8)
O7 0.0636(10) 0.0936(13) 0.0733(11) -0.0062(10) 0.0080(9) 0.0411(10)
N1 0.0341(7) 0.0473(9) 0.0432(8) 0.0042(7) 0.0092(6) 0.0054(6)
N2 0.0343(7) 0.0303(7) 0.0339(7) -0.0034(5) 0.0125(6) 0.0015(5)
N3 0.0344(7) 0.0400(8) 0.0387(8) -0.0041(6) 0.0085(6) 0.0029(6)
C1 0.0405(10) 0.0550(12) 0.0519(11) 0.0003(9) 0.0066(8) -0.0075(8)
C2 0.0572(13) 0.0590(14) 0.0692(15) 0.0117(11) -0.0017(11) -0.0185(11)
C3 0.0445(11) 0.0920(19) 0.0573(13) 0.0255(13) 0.0052(10) -0.0176(12)
C4 0.0449(11) 0.097(2) 0.0509(12) 0.0130(12) 0.0182(9) -0.0013(12)
C5 0.0409(10) 0.0648(13) 0.0473(11) 0.0031(9) 0.0118(8) 0.0014(9)
C6 0.0253(7) 0.0529(10) 0.0369(9) 0.0019(8) 0.0028(6) -0.0029(7)
C7 0.0264(7) 0.0461(10) 0.0349(8) -0.0010(7) 0.0027(6) -0.0007(7)
C8 0.0358(8) 0.0445(10) 0.0310(8) -0.0036(7) 0.0058(7) -0.0054(7)
C9 0.0300(7) 0.0273(7) 0.0318(8) -0.0039(6) 0.0091(6) -0.0002(6)
C10 0.0314(8) 0.0342(8) 0.0355(8) -0.0064(7) 0.0111(6) -0.0009(6)
C11 0.0326(8) 0.0378(9) 0.0357(9) -0.0048(7) 0.0129(7) -0.0022(7)
C12 0.0389(9) 0.0570(11) 0.0396(10) 0.0020(8) 0.0114(7) 0.0000(8)
C13 0.0549(12) 0.0683(14) 0.0362(10) -0.0020(9) 0.0166(9) -0.0078(10)
C14 0.0589(12) 0.0617(13) 0.0477(11) -0.0111(10) 0.0299(10) -0.0034(10)
C15 0.0442(10) 0.0489(11) 0.0530(11) -0.0075(9) 0.0223(9) 0.0055(8)
C16 0.0349(8) 0.0352(9) 0.0394(9) -0.0049(7) 0.0119(7) -0.0025(7)
C17 0.0329(8) 0.0409(9) 0.0384(9) -0.0075(7) 0.0084(7) -0.0042(7)
C18 0.0319(8) 0.0298(8) 0.0348(8) -0.0028(6) 0.0114(6) -0.0013(6)
C19 0.0279(7) 0.0343(8) 0.0328(8) -0.0007(6) 0.0056(6) -0.0013(6)
C20 0.0467(10) 0.0495(11) 0.0316(9) -0.0033(7) 0.0104(7) -0.0001(8)
C21 0.0623(13) 0.0611(13) 0.0334(9) 0.0075(9) 0.0125(9) -0.0064(10)
C22 0.0604(12) 0.0441(11) 0.0448(11) 0.0134(8) 0.0059(9) -0.0069(9)
C23 0.0452(10) 0.0335(9) 0.0443(10) 0.0011(7) 0.0073(8) -0.0021(7)
C24 0.0290(7) 0.0341(8) 0.0319(8) -0.0003(6) 0.0074(6) -0.0024(6)
C25 0.0416(9) 0.0459(10) 0.0381(9) 0.0068(8) 0.0072(7) 0.0045(8)
C26 0.0366(9) 0.0355(9) 0.0453(10) -0.0107(7) 0.0111(7) -0.0005(7)
C27 0.0518(11) 0.0343(9) 0.0627(13) -0.0080(8) 0.0181(9) -0.0055(8)
C28 0.0415(10) 0.0453(11) 0.0578(12) 0.0017(9) 0.0050(9) 0.0055(8)
C29 0.0736(16) 0.0628(14) 0.0572(14) 0.0021(11) -0.0097(12) 0.0151(12)

loop_
_atom_type_symbol
_atom_type_description
_atom_type_scat_dispersion_real
_atom_type_scat_dispersion_imag
_atom_type_scat_source
C C 0.0033 0.0016 'International Tables Vol C Tables 4.2.6.8 and 6.1.1.4'
H H 0.0000 0.0000 'International Tables Vol C Tables 4.2.6.8 and 6.1.1.4'
N N 0.0061 0.0033 'International Tables Vol C Tables 4.2.6.8 and 6.1.1.4'
O O 0.0106 0.0060 'International Tables Vol C Tables 4.2.6.8 and 6.1.1.4'

loop_
_geom_angle_atom_site_label_1
_geom_angle_atom_site_label_2
_geom_angle_atom_site_label_3
_geom_angle
C18 O1 C25 116.97(13)
C8 O2 C25 105.60(13)
C8 O3 C9 117.03(12)
C18 O4 C10 94.00(11)
C7 N1 C25 106.74(15)
C26 N2 C19 125.51(14)
C26 N2 C18 124.63(14)
C19 N2 C18 109.85(12)
C17 N3 C28 126.21(16)
C17 N3 C16 109.37(14)
C28 N3 C16 124.38(15)
C6 C1 C2 120.4(2)
C6 C1 H1A 119.8
C2 C1 H1A 119.8
C3 C2 C1 119.8(2)
C3 C2 H2A 120.1
C1 C2 H2A 120.1
C4 C3 C2 120.3(2)
C4 C3 H3A 119.9
C2 C3 H3A 119.9
C3 C4 C5 120.4(2)
C3 C4 H4A 119.8
C5 C4 H4A 119.8
C4 C5 C6 120.0(2)
C4 C5 H5A 120.0
C6 C5 H5A 120.0
C1 C6 C5 119.06(18)
C1 C6 C7 121.02(17)
C5 C6 C7 119.89(18)
N1 C7 C6 124.56(16)
N1 C7 C8 111.07(15)
C6 C7 C8 124.35(16)
O2 C8 O3 110.82(14)
O2 C8 C7 101.91(14)
O3 C8 C7 113.19(13)
O2 C8 H8A 110.2
O3 C8 H8A 110.2
C7 C8 H8A 110.2
O3 C9 C24 113.05(13)
O3 C9 C10 111.99(12)
C24 C9 C10 118.10(13)
O3 C9 C18 124.37(13)
C24 C9 C18 102.90(12)
C10 C9 C18 83.84(11)
O4 C10 C11 116.50(14)
O4 C10 C17 110.57(13)
C11 C10 C17 103.24(13)
O4 C10 C9 90.37(11)
C11 C10 C9 119.58(13)
C17 C10 C9 116.74(14)
C12 C11 C16 120.87(16)
C12 C11 C10 129.64(16)
C16 C11 C10 109.49(15)
C13 C12 C11 118.19(19)
C13 C12 H12A 120.9
C11 C12 H12A 120.9
C14 C13 C12 120.27(19)
C14 C13 H13A 119.9
C12 C13 H13A 119.9
C13 C14 C15 122.31(18)
C13 C14 H14A 118.8
C15 C14 H14A 118.8
C14 C15 C16 117.26(18)
C14 C15 H15A 121.4
C16 C15 H15A 121.4
C15 C16 C11 121.08(17)
C15 C16 N3 128.85(17)
C11 C16 N3 109.96(14)
O5 C17 N3 126.99(17)
O5 C17 C10 125.31(16)
N3 C17 C10 107.69(14)
O1 C18 O4 108.11(13)
O1 C18 N2 111.97(13)
O4 C18 N2 113.69(13)
O1 C18 C9 124.49(13)
O4 C18 C9 91.32(11)
N2 C18 C9 105.79(12)
C24 C19 C20 120.28(15)
C24 C19 N2 110.69(14)
C20 C19 N2 129.03(15)
C21 C20 C19 117.64(17)
C21 C20 H20A 121.2
C19 C20 H20A 121.2
C22 C21 C20 122.19(18)
C22 C21 H21A 118.9
C20 C21 H21A 118.9
C21 C22 C23 119.90(18)
C21 C22 H22A 120.1
C23 C22 H22A 120.1
C24 C23 C22 118.70(17)
C24 C23 H23A 120.7
C22 C23 H23A 120.7
C23 C24 C19 121.29(15)
C23 C24 C9 128.01(15)
C19 C24 C9 110.69(14)
O1 C25 O2 110.04(14)
O1 C25 N1 111.83(14)
O2 C25 N1 107.11(15)
O1 C25 H25A 109.3
O2 C25 H25A 109.3
N1 C25 H25A 109.3
O6 C26 N2 119.70(17)
O6 C26 C27 122.31(17)
N2 C26 C27 117.93(15)
C26 C27 H27A 109.5
C26 C27 H27B 109.5
H27A C27 H27B 109.5
C26 C27 H27C 109.5
H27A C27 H27C 109.5
H27B C27 H27C 109.5
O7 C28 N3 118.66(19)
O7 C28 C29 122.8(2)
N3 C28 C29 118.59(18)
C28 C29 H29A 109.5
C28 C29 H29B 109.5
H29A C29 H29B 109.5
C28 C29 H29C 109.5
H29A C29 H29C 109.5
H29B C29 H29C 109.5

loop_
_geom_bond_atom_site_label_1
_geom_bond_atom_site_label_2
_geom_bond_distance
O1 C18 1.390(2)
O1 C25 1.413(2)
O2 C8 1.403(2)
O2 C25 1.418(2)
O3 C8 1.419(2)
O3 C9 1.4191(19)
O4 C18 1.4230(19)
O4 C10 1.454(2)
O5 C17 1.200(2)
O6 C26 1.214(2)
O7 C28 1.198(3)
N1 C7 1.278(2)
N1 C25 1.458(2)
N2 C26 1.392(2)
N2 C19 1.415(2)
N2 C18 1.457(2)
N3 C17 1.402(2)
N3 C28 1.417(2)
N3 C16 1.435(2)
C1 C6 1.383(3)
C1 C2 1.392(3)
C1 H1A 0.9300
C2 C3 1.373(4)
C2 H2A 0.9300
C3 C4 1.372(4)
C3 H3A 0.9300
C4 C5 1.384(3)
C4 H4A 0.9300
C5 C6 1.392(3)
C5 H5A 0.9300
C6 C7 1.469(2)
C7 C8 1.527(2)
C8 H8A 0.9800
C9 C24 1.494(2)
C9 C10 1.572(2)
C9 C18 1.577(2)
C10 C11 1.489(2)
C10 C17 1.540(2)
C11 C12 1.388(3)
C11 C16 1.389(2)
C12 C13 1.387(3)
C12 H12A 0.9300
C13 C14 1.378(3)
C13 H13A 0.9300
C14 C15 1.384(3)
C14 H14A 0.9300
C15 C16 1.386(2)
C15 H15A 0.9300
C19 C24 1.392(2)
C19 C20 1.392(2)
C20 C21 1.384(3)
C20 H20A 0.9300
C21 C22 1.382(3)
C21 H21A 0.9300
C22 C23 1.385(3)
C22 H22A 0.9300
C23 C24 1.379(2)
C23 H23A 0.9300
C25 H25A 0.9800
C26 C27 1.491(3)
C27 H27A 0.9600
C27 H27B 0.9600
C27 H27C 0.9600
C28 C29 1.481(3)
C29 H29A 0.9600
C29 H29B 0.9600
C29 H29C 0.9600

loop_
_geom_torsion_atom_site_label_1
_geom_torsion_atom_site_label_2
_geom_torsion_atom_site_label_3
_geom_torsion_atom_site_label_4
_geom_torsion
C6 C1 C2 C3 -0.7(3)
C1 C2 C3 C4 -1.0(3)
C2 C3 C4 C5 1.7(4)
C3 C4 C5 C6 -0.6(3)
C2 C1 C6 C5 1.7(3)
C2 C1 C6 C7 -176.20(18)
C4 C5 C6 C1 -1.1(3)
C4 C5 C6 C7 176.83(18)
C25 N1 C7 C6 179.36(15)
C25 N1 C7 C8 0.75(19)
C1 C6 C7 N1 170.20(17)
C5 C6 C7 N1 -7.7(3)
C1 C6 C7 C8 -11.4(3)
C5 C6 C7 C8 170.72(16)
C25 O2 C8 O3 -94.80(16)
C25 O2 C8 C7 25.92(16)
C9 O3 C8 O2 70.52(17)
C9 O3 C8 C7 -43.25(19)
N1 C7 C8 O2 -17.12(18)
C6 C7 C8 O2 164.26(15)
N1 C7 C8 O3 101.92(17)
C6 C7 C8 O3 -76.7(2)
C8 O3 C9 C24 91.54(16)
C8 O3 C9 C10 -132.09(14)
C8 O3 C9 C18 -34.3(2)
C18 O4 C10 C11 118.33(15)
C18 O4 C10 C17 -124.26(14)
C18 O4 C10 C9 -5.37(12)
O3 C9 C10 O4 129.53(13)
C24 C9 C10 O4 -96.49(15)
C18 C9 C10 O4 4.86(11)
O3 C9 C10 C11 8.4(2)
C24 C9 C10 C11 142.39(16)
C18 C9 C10 C11 -116.26(16)
O3 C9 C10 C17 -117.09(15)
C24 C9 C10 C17 16.9(2)
C18 C9 C10 C17 118.24(14)
O4 C10 C11 C12 -53.8(2)
C17 C10 C11 C12 -175.16(18)
C9 C10 C11 C12 53.2(3)
O4 C10 C11 C16 125.44(15)
C17 C10 C11 C16 4.06(18)
C9 C10 C11 C16 -127.62(16)
C16 C11 C12 C13 0.3(3)
C10 C11 C12 C13 179.44(18)
C11 C12 C13 C14 -1.2(3)
C12 C13 C14 C15 0.7(3)
C13 C14 C15 C16 0.7(3)
C14 C15 C16 C11 -1.6(3)
C14 C15 C16 N3 -177.43(18)
C12 C11 C16 C15 1.1(3)
C10 C11 C16 C15 -178.15(16)
C12 C11 C16 N3 177.68(16)
C10 C11 C16 N3 -1.6(2)
C17 N3 C16 C15 174.33(18)
C28 N3 C16 C15 -3.2(3)
C17 N3 C16 C11 -1.9(2)
C28 N3 C16 C11 -179.42(17)
C28 N3 C17 O5 2.0(3)
C16 N3 C17 O5 -175.47(19)
C28 N3 C17 C10 -178.09(16)
C16 N3 C17 C10 4.40(18)
O4 C10 C17 O5 49.5(2)
C11 C10 C17 O5 174.76(18)
C9 C10 C17 O5 -51.9(2)
O4 C10 C17 N3 -130.42(14)
C11 C10 C17 N3 -5.12(17)
C9 C10 C17 N3 128.22(15)
C25 O1 C18 O4 145.74(14)
C25 O1 C18 N2 -88.27(17)
C25 O1 C18 C9 41.0(2)
C10 O4 C18 O1 -121.76(13)
C10 O4 C18 N2 113.26(14)
C10 O4 C18 C9 5.36(12)
C26 N2 C18 O1 -39.5(2)
C19 N2 C18 O1 139.99(14)
C26 N2 C18 O4 83.34(19)
C19 N2 C18 O4 -97.13(15)
C26 N2 C18 C9 -178.01(14)
C19 N2 C18 C9 1.51(16)
O3 C9 C18 O1 -4.3(2)
C24 C9 C18 O1 -134.36(15)
C10 C9 C18 O1 108.17(16)
O3 C9 C18 O4 -117.47(15)
C24 C9 C18 O4 112.50(13)
C10 C9 C18 O4 -4.97(11)
O3 C9 C18 N2 127.44(15)
C24 C9 C18 N2 -2.59(15)
C10 C9 C18 N2 -120.06(13)
C26 N2 C19 C24 179.82(15)
C18 N2 C19 C24 0.30(18)
C26 N2 C19 C20 -1.5(3)
C18 N2 C19 C20 179.01(17)
C24 C19 C20 C21 -0.5(3)
N2 C19 C20 C21 -179.13(17)
C19 C20 C21 C22 0.6(3)
C20 C21 C22 C23 -0.3(3)
C21 C22 C23 C24 -0.1(3)
C22 C23 C24 C19 0.2(3)
C22 C23 C24 C9 -178.50(17)
C20 C19 C24 C23 0.1(2)
N2 C19 C24 C23 178.97(15)
C20 C19 C24 C9 179.02(15)
N2 C19 C24 C9 -2.14(18)
O3 C9 C24 C23 45.1(2)
C10 C9 C24 C23 -88.5(2)
C18 C9 C24 C23 -178.31(17)
O3 C9 C24 C19 -133.73(14)
C10 C9 C24 C19 92.75(16)
C18 C9 C24 C19 2.89(17)
C18 O1 C25 O2 -72.92(18)
C18 O1 C25 N1 46.0(2)
C8 O2 C25 O1 94.61(16)
C8 O2 C25 N1 -27.16(17)
C7 N1 C25 O1 -104.54(17)
C7 N1 C25 O2 16.10(18)
C19 N2 C26 O6 -16.4(3)
C18 N2 C26 O6 163.09(18)
C19 N2 C26 C27 161.06(16)
C18 N2 C26 C27 -19.5(2)
C17 N3 C28 O7 170.8(2)
C16 N3 C28 O7 -12.1(3)
C17 N3 C28 C29 -9.0(3)
C16 N3 C28 C29 168.17(19)
